data_1548067
loop_
_publ_author_name
'Du, Aobing'
'Zhang, Zhonghua'
'Qu, Hongtao'
'Cui, Zili'
'Qiao, Lixin'
'Wang, Longlong'
'Chai, Jingchao'
'Lu, Tao'
'Dong, Shanmu'
'Dong, Tiantian'
'Xu, Huimin'
'Zhou, Xinhong'
'Cui, Guanglei'

_publ_section_title
;
 An efficient organic magnesium borate based electrolyte with
 non-nucleophilic characteristic for magnesium sulfur battery
;
_journal_name_full 'Energy &amp; Environmental Science'
_journal_paper_doi 10.1039/C7EE02304A
_journal_year 2017
_chemical_formula_moiety 'C24 H60 Cl6 Mg4 O12, 2(C12 H4 B F24 O4)'
_chemical_formula_sum 'C48 H68 B2 Cl6 F48 Mg4 O20'
_chemical_formula_weight 2208.58
_space_group_crystal_system monoclinic
_space_group_IT_number 15
_space_group_name_Hall '-C 2yc'
_space_group_name_H-M_alt 'C 1 2/c 1'
_symmetry_space_group_name_Hall '-C 2yc'
_symmetry_space_group_name_H-M 'C 1 2/c 1'
_atom_sites_solution_hydrogens geom
_atom_sites_solution_primary direct
_audit_creation_date 2017-02-24
_audit_creation_method
;
Olex2 1.2-alpha
(compiled 2017.02.06 svn.r3384 for OlexSys, GUI svn.r5312)
;
_audit_update_record
;
2017-04-24 deposited with the CCDC.
2017-11-16 downloaded from the CCDC.
;
_cell_angle_alpha 90
_cell_angle_beta 121.440(3)
_cell_angle_gamma 90
_cell_formula_units_Z 4
_cell_length_a 36.905(5)
_cell_length_b 13.215(2)
_cell_length_c 20.962(3)
_cell_measurement_reflns_used 2017
_cell_measurement_temperature 173
_cell_measurement_theta_max 21.605
_cell_measurement_theta_min 2.538
_cell_volume 8722(2)
_computing_cell_refinement 'SAINT v7.68A (Bruker, 2009)'
_computing_data_reduction 'SAINT v7.68A (Bruker, 2009)'
_computing_molecular_graphics 'Olex2 (Dolomanov et al., 2009)'
_computing_publication_material 'Olex2 (Dolomanov et al., 2009)'
_computing_structure_refinement 'ShelXL (Sheldrick, 2015)'
_computing_structure_solution 'ShelXT (Sheldrick, 2015)'
_diffrn_ambient_temperature 173
_diffrn_measured_fraction_theta_full 0.996
_diffrn_measured_fraction_theta_max 0.992
_diffrn_measurement_device_type 'Bruker APEX-II CCD'
_diffrn_measurement_method '\f and \w scans'
_diffrn_radiation_monochromator graphite
_diffrn_radiation_type MoK\a
_diffrn_radiation_wavelength 0.71073
_diffrn_reflns_av_R_equivalents 0.0498
_diffrn_reflns_av_unetI/netI 0.0530
_diffrn_reflns_Laue_measured_fraction_full 0.996
_diffrn_reflns_Laue_measured_fraction_max 0.992
_diffrn_reflns_limit_h_max 47
_diffrn_reflns_limit_h_min -44
_diffrn_reflns_limit_k_max 17
_diffrn_reflns_limit_k_min -17
_diffrn_reflns_limit_l_max 27
_diffrn_reflns_limit_l_min -27
_diffrn_reflns_number 37221
_diffrn_reflns_point_group_measured_fraction_full 0.996
_diffrn_reflns_point_group_measured_fraction_max 0.992
_diffrn_reflns_theta_full 25.242
_diffrn_reflns_theta_max 27.545
_diffrn_reflns_theta_min 1.671
_diffrn_standards_number 0
_exptl_absorpt_coefficient_mu 0.388
_exptl_absorpt_correction_T_max 0.7456
_exptl_absorpt_correction_T_min 0.6675
_exptl_absorpt_correction_type multi-scan
_exptl_absorpt_process_details
'SADABS-2008/1 (Bruker,2008) was used for absorption correction. wR2(int) was 0.0565 before and 0.0422 after correction. The Ratio of minimum to maximum transmission is 0.8953. The \l/2 correction factor is 0.0015.'
_exptl_crystal_colour colourless
_exptl_crystal_colour_primary colourless
_exptl_crystal_density_diffrn 1.682
_exptl_crystal_description block
_exptl_crystal_F_000 4432
_exptl_crystal_size_max 0.2
_exptl_crystal_size_mid 0.14
_exptl_crystal_size_min 0.12
_refine_diff_density_max 0.627
_refine_diff_density_min -0.547
_refine_diff_density_rms 0.072
_refine_ls_extinction_method none
_refine_ls_goodness_of_fit_ref 1.025
_refine_ls_hydrogen_treatment constr
_refine_ls_matrix_type full
_refine_ls_number_parameters 583
_refine_ls_number_reflns 9995
_refine_ls_number_restraints 12
_refine_ls_restrained_S_all 1.056
_refine_ls_R_factor_all 0.0895
_refine_ls_R_factor_gt 0.0538
_refine_ls_shift/su_max 0.001
_refine_ls_shift/su_mean 0.000
_refine_ls_structure_factor_coef Fsqd
_refine_ls_weighting_details 'w=1/[\s^2^(Fo^2^)+(0.0894P)^2^+4.9424P] where P=(Fo^2^+2Fc^2^)/3'
_refine_ls_weighting_scheme calc
_refine_ls_wR_factor_gt 0.1426
_refine_ls_wR_factor_ref 0.1683
_reflns_Friedel_coverage 0.000
_reflns_number_gt 6532
_reflns_number_total 9995
_reflns_threshold_expression 'I > 2\s(I)'
_cod_data_source_file c7ee02304a2.cif
_cod_data_source_block mo_2017094_0m
_cod_database_code 1548067
_shelx_shelxl_version_number 2014/7
_shelx_space_group_comment
;
The symmetry employed for this shelxl refinement is uniquely defined
by the following loop, which should always be used as a source of
symmetry information in preference to the above space-group names.
They are only intended as comments.
;
_olex2_refinement_description
;
1. Fixed Uiso
 At 1.2 times of:
  All C(H) groups, All C(H,H) groups
 At 1.5 times of:
  All C(H,H,H) groups
2. Uiso/Uaniso restraints and constraints
Uanis(F18) \\sim Ueq, Uanis(F17) \\sim Ueq: with sigma of 0.005 and sigma for
terminal atoms of 0.01
3.a Ternary CH refined with riding coordinates:
 C14(H14), C17(H17), C22(H22), C20(H20)
3.b Secondary CH2 refined with riding coordinates:
 C6(H6A,H6B), C3(H3A,H3B), C7(H7A,H7B), C11(H11A,H11B), C2(H2A,H2B), C10(H10A,
 H10B)
3.c Idealised Me refined as rotating group:
 C4(H4A,H4B,H4C), C8(H8A,H8B,H8C), C5(H5A,H5B,H5C), C1(H1A,H1B,H1C), C12(H12A,
 H12B,H12C), C9(H9A,H9B,H9C)
;
_olex2_submission_special_instructions 'No special instructions were received'

loop_
_space_group_symop_operation_xyz
'x, y, z'
'-x, y, -z+1/2'
'x+1/2, y+1/2, z'
'-x+1/2, y+1/2, -z+1/2'
'-x, -y, -z'
'x, -y, z-1/2'
'-x+1/2, -y+1/2, -z'
'x+1/2, -y+1/2, z-1/2'

loop_
_atom_site_label
_atom_site_type_symbol
_atom_site_fract_x
_atom_site_fract_y
_atom_site_fract_z
_atom_site_U_iso_or_equiv
_atom_site_adp_type
_atom_site_occupancy
_atom_site_site_symmetry_order
_atom_site_calc_flag
_atom_site_refinement_flags_posn
_atom_site_refinement_flags_adp
Mg2 Mg 0.54788(3) 0.39648(7) 0.24854(5) 0.0293(2) Uani 1 1 d . .
Mg1 Mg 0.57935(3) 0.60330(7) 0.18045(5) 0.0330(2) Uani 1 1 d . .
O7 O 0.80007(6) 0.50938(14) 0.42431(10) 0.0280(4) Uani 1 1 d . .
O9 O 0.84234(6) 0.66451(14) 0.47227(10) 0.0290(4) Uani 1 1 d . .
O8 O 0.87503(6) 0.50747(14) 0.48070(11) 0.0297(4) Uani 1 1 d . .
O10 O 0.82930(6) 0.59054(14) 0.35993(10) 0.0312(4) Uani 1 1 d . .
O1 O 0.56160(7) 0.24045(15) 0.24534(12) 0.0401(5) Uani 1 1 d . .
F21 F 0.75012(7) 0.65990(18) 0.25575(12) 0.0641(6) Uani 1 1 d . .
F24 F 0.85293(8) 0.40668(15) 0.33048(12) 0.0611(6) Uani 1 1 d . .
F3 F 0.74522(7) 0.49808(19) 0.47936(13) 0.0677(7) Uani 1 1 d . .
O2 O 0.61346(6) 0.38213(16) 0.33650(11) 0.0381(5) Uani 1 1 d . .
F2 F 0.80676(8) 0.55540(18) 0.55954(12) 0.0669(7) Uani 1 1 d . .
O4 O 0.59803(7) 0.75445(16) 0.22293(12) 0.0419(5) Uani 1 1 d . .
F20 F 0.74605(8) 0.5606(2) 0.17139(12) 0.0782(8) Uani 1 1 d . .
F5 F 0.74146(7) 0.35082(17) 0.38465(13) 0.0687(7) Uani 1 1 d . .
F13 F 0.81390(7) 0.80977(18) 0.53066(11) 0.0638(6) Uani 1 1 d . .
F19 F 0.79432(8) 0.67365(18) 0.21966(13) 0.0709(7) Uani 1 1 d . .
F23 F 0.80260(9) 0.4111(2) 0.21550(13) 0.0859(9) Uani 1 1 d . .
F6 F 0.79863(9) 0.31120(16) 0.39158(16) 0.0774(7) Uani 1 1 d . .
F22 F 0.85260(9) 0.5204(2) 0.25854(15) 0.0787(8) Uani 1 1 d . .
F4 F 0.78725(8) 0.26339(16) 0.47647(14) 0.0737(7) Uani 1 1 d . .
O3 O 0.64353(6) 0.58766(17) 0.26285(12) 0.0418(5) Uani 1 1 d . .
F16 F 0.88133(9) 0.7864(2) 0.42255(18) 0.0909(9) Uani 1 1 d . .
F14 F 0.76296(7) 0.7286(2) 0.44244(15) 0.0793(8) Uani 1 1 d . .
F11 F 0.98128(7) 0.5808(2) 0.54542(18) 0.0925(9) Uani 1 1 d . .
O5 O 0.52217(7) 0.65790(18) 0.09101(13) 0.0523(6) Uani 1 1 d . .
F1 F 0.78966(10) 0.4041(2) 0.57021(14) 0.0829(8) Uani 1 1 d . .
F15 F 0.77645(10) 0.8805(2) 0.42493(14) 0.0918(10) Uani 1 1 d . .
O6 O 0.59519(8) 0.63562(19) 0.09810(13) 0.0523(6) Uani 1 1 d . .
F10 F 0.95389(8) 0.4359(2) 0.50493(19) 0.0933(9) Uani 1 1 d . .
F12 F 0.92941(9) 0.5650(3) 0.43556(17) 0.1034(11) Uani 1 1 d . .
F8 F 0.93336(9) 0.4102(3) 0.61056(18) 0.1042(11) Uani 1 1 d . .
F9 F 0.96749(8) 0.5482(3) 0.65702(15) 0.1087(11) Uani 1 1 d . .
F7 F 0.90322(9) 0.5340(3) 0.62886(13) 0.1071(11) Uani 1 1 d . .
C14 C 0.80422(9) 0.4366(2) 0.47491(16) 0.0324(6) Uani 1 1 d . .
H14 H 0.8351 0.4223 0.5096 0.039 Uiso 1 1 calc R .
F18 F 0.87934(10) 0.8593(3) 0.5100(2) 0.1309(15) Uani 1 1 d . U
C17 C 0.91394(9) 0.5525(2) 0.52928(18) 0.0374(7) Uani 1 1 d . .
H17 H 0.9097 0.6272 0.5295 0.045 Uiso 1 1 calc R .
C22 C 0.80225(10) 0.5342(2) 0.29705(16) 0.0353(7) Uani 1 1 d . .
H22 H 0.7846 0.4895 0.3087 0.042 Uiso 1 1 calc R .
C13 C 0.78261(11) 0.3404(2) 0.43179(19) 0.0420(7) Uani 1 1 d . .
C20 C 0.82209(9) 0.7514(2) 0.43208(17) 0.0344(6) Uani 1 1 d . .
H20 H 0.8040 0.7329 0.3780 0.041 Uiso 1 1 calc R .
C19 C 0.79366(11) 0.7931(3) 0.45766(18) 0.0475(9) Uani 1 1 d . .
C23 C 0.82783(12) 0.4684(3) 0.27507(19) 0.0489(9) Uani 1 1 d . .
C6 C 0.66524(11) 0.6794(3) 0.3000(2) 0.0523(9) Uani 1 1 d . .
H6A H 0.6785 0.7104 0.2741 0.063 Uiso 1 1 calc R .
H6B H 0.6878 0.6649 0.3523 0.063 Uiso 1 1 calc R .
C15 C 0.78586(11) 0.4730(3) 0.52044(18) 0.0454(8) Uani 1 1 d . .
C3 C 0.62729(12) 0.2796(3) 0.3543(2) 0.0567(10) Uani 1 1 d . .
H3A H 0.6191 0.2512 0.3887 0.068 Uiso 1 1 calc R .
H3B H 0.6586 0.2757 0.3788 0.068 Uiso 1 1 calc R .
C7 C 0.63307(10) 0.7491(3) 0.29837(17) 0.0469(8) Uani 1 1 d . .
H7A H 0.6235 0.7234 0.3315 0.056 Uiso 1 1 calc R .
H7B H 0.6455 0.8172 0.3160 0.056 Uiso 1 1 calc R .
C16 C 0.92975(12) 0.5108(4) 0.6078(2) 0.0647(12) Uani 1 1 d . .
C4 C 0.63328(12) 0.4438(3) 0.40339(19) 0.0553(9) Uani 1 1 d . .
H4A H 0.6243 0.5144 0.3900 0.083 Uiso 1 1 calc GR .
H4B H 0.6642 0.4395 0.4277 0.083 Uiso 1 1 calc GR .
H4C H 0.6247 0.4195 0.4378 0.083 Uiso 1 1 calc GR .
C24 C 0.77314(12) 0.6069(3) 0.2349(2) 0.0503(9) Uani 1 1 d . .
C11 C 0.56601(16) 0.7061(4) 0.0446(2) 0.0760(13) Uani 1 1 d . .
H11A H 0.5690 0.7079 0.0004 0.091 Uiso 1 1 calc R .
H11B H 0.5716 0.7747 0.0666 0.091 Uiso 1 1 calc R .
C18 C 0.94448(11) 0.5324(3) 0.5037(2) 0.0560(10) Uani 1 1 d . .
B1 B 0.83655(10) 0.5682(2) 0.43432(17) 0.0277(6) Uani 1 1 d . .
C2 C 0.60624(12) 0.2213(3) 0.2820(2) 0.0542(9) Uani 1 1 d . .
H2A H 0.6172 0.2439 0.2502 0.065 Uiso 1 1 calc R .
H2B H 0.6120 0.1481 0.2920 0.065 Uiso 1 1 calc R .
C8 C 0.56738(13) 0.8284(3) 0.2143(3) 0.0647(11) Uani 1 1 d . .
H8A H 0.5451 0.8336 0.1614 0.097 Uiso 1 1 calc GR .
H8B H 0.5813 0.8942 0.2321 0.097 Uiso 1 1 calc GR .
H8C H 0.5548 0.8079 0.2435 0.097 Uiso 1 1 calc GR .
C5 C 0.67217(11) 0.5044(3) 0.2780(2) 0.0611(10) Uani 1 1 d . .
H5A H 0.6558 0.4429 0.2542 0.092 Uiso 1 1 calc GR .
H5B H 0.6899 0.4938 0.3321 0.092 Uiso 1 1 calc GR .
H5C H 0.6903 0.5199 0.2579 0.092 Uiso 1 1 calc GR .
C1 C 0.53801(14) 0.1756(3) 0.1816(2) 0.0688(12) Uani 1 1 d . .
H1A H 0.5076 0.1891 0.1585 0.103 Uiso 1 1 calc GR .
H1B H 0.5438 0.1047 0.1976 0.103 Uiso 1 1 calc GR .
H1C H 0.5465 0.1886 0.1452 0.103 Uiso 1 1 calc GR .
C21 C 0.85530(16) 0.8269(3) 0.4406(3) 0.0755(14) Uani 1 1 d . .
C10 C 0.52302(16) 0.6730(4) 0.0228(2) 0.0792(14) Uani 1 1 d . .
H10A H 0.5020 0.7249 -0.0090 0.095 Uiso 1 1 calc R .
H10B H 0.5159 0.6090 -0.0059 0.095 Uiso 1 1 calc R .
F17 F 0.83729(14) 0.9065(3) 0.3962(3) 0.170(2) Uani 1 1 d . U
C12 C 0.63551(18) 0.6428(4) 0.1075(3) 0.0881(16) Uani 1 1 d . .
H12A H 0.6463 0.7119 0.1222 0.132 Uiso 1 1 calc GR .
H12B H 0.6337 0.6260 0.0603 0.132 Uiso 1 1 calc GR .
H12C H 0.6549 0.5954 0.1465 0.132 Uiso 1 1 calc GR .
C9 C 0.48100(12) 0.6355(4) 0.0773(3) 0.0859(17) Uani 1 1 d . .
H9A H 0.4692 0.5774 0.0434 0.129 Uiso 1 1 calc GR .
H9B H 0.4625 0.6943 0.0544 0.129 Uiso 1 1 calc GR .
H9C H 0.4830 0.6193 0.1247 0.129 Uiso 1 1 calc GR .
Cl1 Cl 0.47193(2) 0.37521(6) 0.15563(4) 0.03464(18) Uani 1 1 d . .
Cl2 Cl 0.56749(2) 0.42548(6) 0.15109(4) 0.03713(18) Uani 1 1 d . .
Cl3 Cl 0.55262(2) 0.58144(6) 0.26323(5) 0.03873(19) Uani 1 1 d . .

loop_
_atom_site_aniso_label
_atom_site_aniso_U_11
_atom_site_aniso_U_22
_atom_site_aniso_U_33
_atom_site_aniso_U_23
_atom_site_aniso_U_13
_atom_site_aniso_U_12
Mg2 0.0271(5) 0.0296(5) 0.0343(5) -0.0004(4) 0.0181(4) -0.0002(4)
Mg1 0.0278(5) 0.0350(5) 0.0321(5) 0.0028(4) 0.0126(4) -0.0019(4)
O7 0.0243(10) 0.0320(10) 0.0297(10) 0.0021(8) 0.0155(8) 0.0008(8)
O9 0.0277(10) 0.0258(10) 0.0314(10) -0.0032(8) 0.0140(8) 0.0032(8)
O8 0.0219(9) 0.0275(10) 0.0383(10) -0.0020(8) 0.0147(8) -0.0001(8)
O10 0.0367(11) 0.0310(10) 0.0310(10) -0.0044(8) 0.0212(9) -0.0043(8)
O1 0.0402(12) 0.0327(11) 0.0474(12) -0.0013(9) 0.0229(10) 0.0038(9)
F21 0.0514(13) 0.0758(15) 0.0554(13) -0.0024(11) 0.0210(11) 0.0247(11)
F24 0.0779(15) 0.0468(12) 0.0599(13) 0.0022(10) 0.0368(12) 0.0234(11)
F3 0.0451(12) 0.0921(18) 0.0779(15) -0.0228(13) 0.0405(12) -0.0007(11)
O2 0.0303(11) 0.0443(12) 0.0359(11) 0.0009(9) 0.0148(9) -0.0008(9)
F2 0.0814(16) 0.0815(16) 0.0532(12) -0.0315(12) 0.0458(12) -0.0335(13)
O4 0.0437(13) 0.0392(12) 0.0369(11) -0.0019(9) 0.0169(10) -0.0090(10)
F20 0.0757(17) 0.0844(18) 0.0376(11) -0.0124(11) 0.0037(11) 0.0117(13)
F5 0.0431(12) 0.0525(13) 0.0733(15) -0.0192(11) 0.0044(11) -0.0050(10)
F13 0.0756(15) 0.0740(15) 0.0380(11) -0.0082(10) 0.0270(11) 0.0193(12)
F19 0.0848(17) 0.0645(15) 0.0684(15) 0.0289(12) 0.0434(13) 0.0146(13)
F23 0.102(2) 0.0810(18) 0.0603(14) -0.0370(13) 0.0323(14) 0.0145(15)
F6 0.108(2) 0.0447(13) 0.117(2) -0.0277(13) 0.0847(18) -0.0128(12)
F22 0.0993(19) 0.0836(17) 0.1011(19) 0.0127(14) 0.0856(17) 0.0205(14)
F4 0.0827(17) 0.0420(12) 0.0789(16) 0.0180(11) 0.0299(14) -0.0138(11)
O3 0.0268(11) 0.0500(13) 0.0407(12) 0.0056(10) 0.0120(10) -0.0006(9)
F16 0.095(2) 0.0763(17) 0.144(3) 0.0014(17) 0.092(2) -0.0191(15)
F14 0.0369(12) 0.119(2) 0.0888(17) -0.0230(16) 0.0371(12) -0.0051(13)
F11 0.0407(13) 0.109(2) 0.131(2) -0.0439(18) 0.0473(15) -0.0304(13)
O5 0.0376(13) 0.0490(14) 0.0452(13) 0.0068(11) 0.0040(11) 0.0020(11)
F1 0.119(2) 0.0893(19) 0.0696(16) 0.0146(13) 0.0698(16) -0.0114(16)
F15 0.120(2) 0.0867(18) 0.0706(16) 0.0253(14) 0.0509(16) 0.0765(18)
O6 0.0640(16) 0.0516(15) 0.0445(13) 0.0084(11) 0.0305(12) -0.0058(12)
F10 0.0751(18) 0.0682(17) 0.156(3) -0.0358(17) 0.0741(19) 0.0061(13)
F12 0.0689(17) 0.181(3) 0.0847(19) 0.013(2) 0.0572(16) -0.0166(19)
F8 0.0768(19) 0.100(2) 0.109(2) 0.0562(19) 0.0301(17) 0.0163(16)
F9 0.0436(15) 0.177(3) 0.0583(16) -0.0045(18) -0.0066(12) -0.0121(17)
F7 0.0615(16) 0.214(4) 0.0434(13) -0.0077(18) 0.0254(13) 0.006(2)
C14 0.0249(14) 0.0341(16) 0.0342(15) 0.0053(12) 0.0126(12) -0.0019(12)
F18 0.0799(19) 0.113(2) 0.206(4) -0.111(3) 0.079(2) -0.0570(18)
C17 0.0269(15) 0.0315(15) 0.0476(18) -0.0075(13) 0.0150(14) -0.0008(12)
C22 0.0427(17) 0.0349(16) 0.0332(15) -0.0039(13) 0.0231(14) -0.0030(13)
C13 0.0416(18) 0.0325(16) 0.054(2) 0.0023(15) 0.0262(16) 0.0019(14)
C20 0.0341(16) 0.0293(15) 0.0360(15) -0.0004(12) 0.0157(13) 0.0051(12)
C19 0.045(2) 0.054(2) 0.0361(17) -0.0025(15) 0.0155(15) 0.0213(17)
C23 0.069(2) 0.0426(19) 0.0446(19) -0.0039(16) 0.0361(19) 0.0073(17)
C6 0.0331(18) 0.078(3) 0.0433(18) -0.0126(18) 0.0179(15) -0.0176(17)
C15 0.050(2) 0.054(2) 0.0410(17) -0.0032(15) 0.0298(16) -0.0120(16)
C3 0.045(2) 0.052(2) 0.058(2) 0.0105(18) 0.0169(18) 0.0104(17)
C7 0.0421(19) 0.059(2) 0.0352(16) -0.0121(15) 0.0172(15) -0.0192(16)
C16 0.034(2) 0.097(4) 0.045(2) 0.000(2) 0.0083(18) 0.001(2)
C4 0.042(2) 0.068(3) 0.0428(19) -0.0071(18) 0.0133(16) -0.0126(18)
C24 0.054(2) 0.050(2) 0.0416(18) 0.0013(16) 0.0215(17) 0.0059(17)
C11 0.093(4) 0.081(3) 0.052(2) 0.027(2) 0.036(2) 0.013(3)
C18 0.0325(18) 0.065(3) 0.072(3) -0.016(2) 0.0285(19) -0.0099(17)
B1 0.0287(16) 0.0259(16) 0.0314(16) -0.0017(12) 0.0177(14) -0.0010(12)
C2 0.050(2) 0.0409(19) 0.071(2) 0.0066(18) 0.0311(19) 0.0152(16)
C8 0.063(3) 0.042(2) 0.075(3) -0.0064(19) 0.025(2) 0.0020(18)
C5 0.0331(19) 0.070(3) 0.074(3) 0.014(2) 0.0237(19) 0.0138(17)
C1 0.071(3) 0.038(2) 0.076(3) -0.0163(19) 0.024(2) 0.0033(19)
C21 0.078(3) 0.033(2) 0.127(4) 0.007(2) 0.061(3) 0.003(2)
C10 0.083(3) 0.080(3) 0.038(2) 0.011(2) 0.006(2) 0.017(3)
F17 0.152(3) 0.065(2) 0.305(6) 0.079(3) 0.128(4) 0.015(2)
C12 0.116(4) 0.095(4) 0.096(4) 0.004(3) 0.084(4) -0.006(3)
C9 0.031(2) 0.073(3) 0.104(4) 0.017(3) 0.001(2) 0.0016(19)
Cl1 0.0287(4) 0.0427(4) 0.0339(4) -0.0043(3) 0.0172(3) -0.0016(3)
Cl2 0.0400(4) 0.0363(4) 0.0393(4) -0.0027(3) 0.0237(3) -0.0021(3)
Cl3 0.0403(4) 0.0343(4) 0.0523(4) -0.0040(3) 0.0316(4) -0.0041(3)

loop_
_atom_type_symbol
_atom_type_description
_atom_type_scat_dispersion_real
_atom_type_scat_dispersion_imag
_atom_type_scat_source
C C 0.0033 0.0016 'International Tables Vol C Tables 4.2.6.8 and 6.1.1.4'
H H 0.0000 0.0000 'International Tables Vol C Tables 4.2.6.8 and 6.1.1.4'
B B 0.0013 0.0007 'International Tables Vol C Tables 4.2.6.8 and 6.1.1.4'
Cl Cl 0.1484 0.1585 'International Tables Vol C Tables 4.2.6.8 and 6.1.1.4'
F F 0.0171 0.0103 'International Tables Vol C Tables 4.2.6.8 and 6.1.1.4'
Mg Mg 0.0486 0.0363 'International Tables Vol C Tables 4.2.6.8 and 6.1.1.4'
O O 0.0106 0.0060 'International Tables Vol C Tables 4.2.6.8 and 6.1.1.4'

loop_
_geom_angle_atom_site_label_1
_geom_angle_atom_site_label_2
_geom_angle_atom_site_label_3
_geom_angle
_geom_angle_site_symmetry_1
_geom_angle_site_symmetry_3
Mg1 Mg2 Mg2 122.83(3) . 2_655
O1 Mg2 Mg2 104.73(6) . 2_655
O1 Mg2 Mg1 126.82(7) . .
O1 Mg2 O2 76.27(9) . .
O1 Mg2 Cl1 95.21(7) . 2_655
O1 Mg2 Cl1 93.21(7) . .
O1 Mg2 Cl2 87.04(7) . .
O1 Mg2 Cl3 164.31(8) . .
O2 Mg2 Mg2 131.79(7) . 2_655
O2 Mg2 Mg1 87.41(7) . .
O2 Mg2 Cl1 167.63(8) . .
O2 Mg2 Cl1 88.34(7) . 2_655
O2 Mg2 Cl2 92.16(7) . .
O2 Mg2 Cl3 90.32(7) . .
Cl1 Mg2 Mg2 43.48(3) 2_655 2_655
Cl1 Mg2 Mg2 44.14(3) . 2_655
Cl1 Mg2 Mg1 104.29(4) . .
Cl1 Mg2 Mg1 135.08(4) 2_655 .
Cl1 Mg2 Cl1 86.14(4) . 2_655
Cl1 Mg2 Cl2 93.78(4) . .
Cl1 Mg2 Cl2 177.74(5) 2_655 .
Cl1 Mg2 Cl3 100.96(4) . .
Cl2 Mg2 Mg2 135.90(5) . 2_655
Cl2 Mg2 Mg1 42.78(3) . .
Cl3 Mg2 Mg2 90.24(3) . 2_655
Cl3 Mg2 Mg1 42.91(3) . .
Cl3 Mg2 Cl1 92.45(4) . 2_655
Cl3 Mg2 Cl2 85.35(4) . .
O4 Mg1 Mg2 130.62(7) . .
O4 Mg1 Cl2 171.18(8) . .
O4 Mg1 Cl3 88.65(7) . .
O3 Mg1 Mg2 93.38(7) . .
O3 Mg1 O4 76.66(9) . .
O3 Mg1 O6 91.02(10) . .
O3 Mg1 Cl2 95.23(7) . .
O3 Mg1 Cl3 96.07(8) . .
O5 Mg1 Mg2 103.76(8) . .
O5 Mg1 O4 90.36(10) . .
O5 Mg1 O3 162.74(11) . .
O5 Mg1 O6 77.26(11) . .
O5 Mg1 Cl2 98.26(8) . .
O5 Mg1 Cl3 94.94(9) . .
O6 Mg1 Mg2 139.88(8) . .
O6 Mg1 O4 89.15(10) . .
O6 Mg1 Cl2 94.50(8) . .
O6 Mg1 Cl3 171.88(9) . .
Cl2 Mg1 Mg2 45.39(3) . .
Cl2 Mg1 Cl3 88.80(4) . .
Cl3 Mg1 Mg2 43.78(3) . .
C14 O7 B1 122.1(2) . .
C20 O9 B1 120.8(2) . .
C17 O8 B1 121.6(2) . .
C22 O10 B1 123.0(2) . .
C2 O1 Mg2 112.31(19) . .
C2 O1 C1 111.3(3) . .
C1 O1 Mg2 124.6(2) . .
C3 O2 Mg2 113.3(2) . .
C3 O2 C4 110.5(3) . .
C4 O2 Mg2 123.6(2) . .
C7 O4 Mg1 108.80(19) . .
C7 O4 C8 111.9(3) . .
C8 O4 Mg1 121.3(2) . .
C6 O3 Mg1 115.8(2) . .
C6 O3 C5 112.8(3) . .
C5 O3 Mg1 129.9(2) . .
C10 O5 Mg1 113.5(2) . .
C9 O5 Mg1 125.6(3) . .
C9 O5 C10 113.4(3) . .
C11 O6 Mg1 110.7(2) . .
C12 O6 Mg1 128.3(3) . .
C12 O6 C11 112.3(3) . .
O7 C14 H14 108.6 . .
O7 C14 C13 108.2(2) . .
O7 C14 C15 111.0(2) . .
C13 C14 H14 108.6 . .
C15 C14 H14 108.6 . .
C15 C14 C13 111.9(3) . .
O8 C17 H17 108.9 . .
O8 C17 C16 107.6(3) . .
O8 C17 C18 110.1(3) . .
C16 C17 H17 108.9 . .
C18 C17 H17 108.9 . .
C18 C17 C16 112.5(3) . .
O10 C22 H22 108.9 . .
O10 C22 C23 110.0(3) . .
O10 C22 C24 108.2(3) . .
C23 C22 H22 108.9 . .
C24 C22 H22 108.9 . .
C24 C22 C23 112.0(3) . .
F5 C13 F4 106.4(3) . .
F5 C13 C14 113.6(3) . .
F6 C13 F5 106.1(3) . .
F6 C13 F4 106.9(3) . .
F6 C13 C14 110.7(3) . .
F4 C13 C14 112.7(3) . .
O9 C20 H20 108.4 . .
O9 C20 C19 109.9(3) . .
O9 C20 C21 109.0(3) . .
C19 C20 H20 108.4 . .
C19 C20 C21 112.7(3) . .
C21 C20 H20 108.4 . .
F13 C19 C20 113.2(3) . .
F14 C19 F13 106.4(3) . .
F14 C19 F15 108.7(3) . .
F14 C19 C20 110.3(3) . .
F15 C19 F13 106.4(3) . .
F15 C19 C20 111.6(3) . .
F24 C23 F23 107.4(3) . .
F24 C23 F22 106.6(3) . .
F24 C23 C22 110.3(3) . .
F23 C23 C22 111.5(3) . .
F22 C23 F23 106.8(3) . .
F22 C23 C22 113.9(3) . .
O3 C6 H6A 110.3 . .
O3 C6 H6B 110.3 . .
O3 C6 C7 107.3(3) . .
H6A C6 H6B 108.5 . .
C7 C6 H6A 110.3 . .
C7 C6 H6B 110.3 . .
F3 C15 F2 106.8(3) . .
F3 C15 F1 107.5(3) . .
F3 C15 C14 113.5(3) . .
F2 C15 C14 109.9(3) . .
F1 C15 F2 106.5(3) . .
F1 C15 C14 112.2(3) . .
O2 C3 H3A 110.3 . .
O2 C3 H3B 110.3 . .
O2 C3 C2 107.2(3) . .
H3A C3 H3B 108.5 . .
C2 C3 H3A 110.3 . .
C2 C3 H3B 110.3 . .
O4 C7 C6 107.8(3) . .
O4 C7 H7A 110.1 . .
O4 C7 H7B 110.1 . .
C6 C7 H7A 110.1 . .
C6 C7 H7B 110.1 . .
H7A C7 H7B 108.5 . .
F8 C16 C17 112.2(4) . .
F9 C16 F8 107.3(4) . .
F9 C16 C17 111.0(4) . .
F7 C16 F8 107.3(4) . .
F7 C16 F9 108.6(4) . .
F7 C16 C17 110.2(3) . .
O2 C4 H4A 109.5 . .
O2 C4 H4B 109.5 . .
O2 C4 H4C 109.5 . .
H4A C4 H4B 109.5 . .
H4A C4 H4C 109.5 . .
H4B C4 H4C 109.5 . .
F21 C24 C22 109.6(3) . .
F20 C24 F21 107.1(3) . .
F20 C24 C22 113.2(3) . .
F19 C24 F21 106.6(3) . .
F19 C24 F20 107.2(3) . .
F19 C24 C22 112.7(3) . .
O6 C11 H11A 110.2 . .
O6 C11 H11B 110.2 . .
O6 C11 C10 107.5(4) . .
H11A C11 H11B 108.5 . .
C10 C11 H11A 110.2 . .
C10 C11 H11B 110.2 . .
F11 C18 C17 112.2(3) . .
F10 C18 F11 106.4(3) . .
F10 C18 C17 113.8(3) . .
F12 C18 F11 105.4(4) . .
F12 C18 F10 107.3(4) . .
F12 C18 C17 111.2(3) . .
O9 B1 O7 113.7(2) . .
O9 B1 O8 107.4(2) . .
O9 B1 O10 107.3(2) . .
O8 B1 O7 107.6(2) . .
O10 B1 O7 108.0(2) . .
O10 B1 O8 112.9(2) . .
O1 C2 C3 107.2(3) . .
O1 C2 H2A 110.3 . .
O1 C2 H2B 110.3 . .
C3 C2 H2A 110.3 . .
C3 C2 H2B 110.3 . .
H2A C2 H2B 108.5 . .
O4 C8 H8A 109.5 . .
O4 C8 H8B 109.5 . .
O4 C8 H8C 109.5 . .
H8A C8 H8B 109.5 . .
H8A C8 H8C 109.5 . .
H8B C8 H8C 109.5 . .
O3 C5 H5A 109.5 . .
O3 C5 H5B 109.5 . .
O3 C5 H5C 109.5 . .
H5A C5 H5B 109.5 . .
H5A C5 H5C 109.5 . .
H5B C5 H5C 109.5 . .
O1 C1 H1A 109.5 . .
O1 C1 H1B 109.5 . .
O1 C1 H1C 109.5 . .
H1A C1 H1B 109.5 . .
H1A C1 H1C 109.5 . .
H1B C1 H1C 109.5 . .
F16 C21 F18 106.1(4) . .
F16 C21 C20 111.4(3) . .
F16 C21 F17 107.1(5) . .
F18 C21 C20 112.4(4) . .
F18 C21 F17 108.5(4) . .
F17 C21 C20 111.1(4) . .
O5 C10 C11 107.9(3) . .
O5 C10 H10A 110.1 . .
O5 C10 H10B 110.1 . .
C11 C10 H10A 110.1 . .
C11 C10 H10B 110.1 . .
H10A C10 H10B 108.4 . .
O6 C12 H12A 109.5 . .
O6 C12 H12B 109.5 . .
O6 C12 H12C 109.5 . .
H12A C12 H12B 109.5 . .
H12A C12 H12C 109.5 . .
H12B C12 H12C 109.5 . .
O5 C9 H9A 109.5 . .
O5 C9 H9B 109.5 . .
O5 C9 H9C 109.5 . .
H9A C9 H9B 109.5 . .
H9A C9 H9C 109.5 . .
H9B C9 H9C 109.5 . .
Mg2 Cl1 Mg2 92.37(4) . 2_655
Mg1 Cl2 Mg2 91.83(4) . .
Mg1 Cl3 Mg2 93.31(4) . .

loop_
_geom_bond_atom_site_label_1
_geom_bond_atom_site_label_2
_geom_bond_distance
_geom_bond_site_symmetry_2
Mg2 Mg2 3.5665(19) 2_655
Mg2 Mg1 3.5476(14) .
Mg2 O1 2.133(2) .
Mg2 O2 2.154(2) .
Mg2 Cl1 2.4862(12) 2_655
Mg2 Cl1 2.4565(12) .
Mg2 Cl2 2.5269(12) .
Mg2 Cl3 2.4585(12) .
Mg1 O4 2.149(2) .
Mg1 O3 2.090(2) .
Mg1 O5 2.088(2) .
Mg1 O6 2.135(3) .
Mg1 Cl2 2.4108(13) .
Mg1 Cl3 2.4194(13) .
O7 C14 1.380(3) .
O7 B1 1.471(4) .
O9 C20 1.389(3) .
O9 B1 1.457(4) .
O8 C17 1.388(3) .
O8 B1 1.472(4) .
O10 C22 1.384(3) .
O10 B1 1.468(4) .
O1 C2 1.431(4) .
O1 C1 1.437(4) .
F21 C24 1.338(4) .
F24 C23 1.323(4) .
F3 C15 1.324(4) .
O2 C3 1.427(4) .
O2 C4 1.448(4) .
F2 C15 1.339(4) .
O4 C7 1.430(4) .
O4 C8 1.432(4) .
F20 C24 1.326(4) .
F5 C13 1.318(4) .
F13 C19 1.325(4) .
F19 C24 1.324(4) .
F23 C23 1.337(4) .
F6 C13 1.315(4) .
F22 C23 1.326(4) .
F4 C13 1.332(4) .
O3 C6 1.438(4) .
O3 C5 1.442(4) .
F16 C21 1.316(5) .
F14 C19 1.318(4) .
F11 C18 1.334(4) .
O5 C10 1.460(5) .
O5 C9 1.423(5) .
F1 C15 1.336(4) .
F15 C19 1.324(4) .
O6 C11 1.422(5) .
O6 C12 1.399(5) .
F10 C18 1.319(5) .
F12 C18 1.307(5) .
F8 C16 1.334(6) .
F9 C16 1.323(5) .
F7 C16 1.303(5) .
C14 H14 1.0000 .
C14 C13 1.522(4) .
C14 C15 1.508(4) .
F18 C21 1.319(6) .
C17 H17 1.0000 .
C17 C16 1.534(5) .
C17 C18 1.502(5) .
C22 H22 1.0000 .
C22 C23 1.521(4) .
C22 C24 1.521(5) .
C20 H20 1.0000 .
C20 C19 1.510(4) .
C20 C21 1.517(5) .
C6 H6A 0.9900 .
C6 H6B 0.9900 .
C6 C7 1.489(5) .
C3 H3A 0.9900 .
C3 H3B 0.9900 .
C3 C2 1.505(5) .
C7 H7A 0.9900 .
C7 H7B 0.9900 .
C4 H4A 0.9800 .
C4 H4B 0.9800 .
C4 H4C 0.9800 .
C11 H11A 0.9900 .
C11 H11B 0.9900 .
C11 C10 1.470(7) .
C2 H2A 0.9900 .
C2 H2B 0.9900 .
C8 H8A 0.9800 .
C8 H8B 0.9800 .
C8 H8C 0.9800 .
C5 H5A 0.9800 .
C5 H5B 0.9800 .
C5 H5C 0.9800 .
C1 H1A 0.9800 .
C1 H1B 0.9800 .
C1 H1C 0.9800 .
C21 F17 1.331(6) .
C10 H10A 0.9900 .
C10 H10B 0.9900 .
C12 H12A 0.9800 .
C12 H12B 0.9800 .
C12 H12C 0.9800 .
C9 H9A 0.9800 .
C9 H9B 0.9800 .
C9 H9C 0.9800 .
Cl1 Mg2 2.4861(12) 2_655
